data_2016299
loop_
_publ_author_name
'Kubicki, Maciej'
'Pruka\/la, Wies\/law'
'Marciniec, Bogdan'

_publ_section_title
;
 Three 9-[(<i>E</i>)-2-(4-halogenophenyl)vinyl]-9<i>H</i>-carbazoles
;
_journal_coeditor_code AV3120
_journal_issue 12
_journal_name_full 'Acta Crystallographica Section C'
_journal_page_first o754
_journal_page_last o757
_journal_paper_doi 10.1107/S0108270107054571
_journal_volume 63
_journal_year 2007
_chemical_formula_iupac 'C20 H14 Br N'
_chemical_formula_moiety 'C20 H14 Br N'
_chemical_formula_sum 'C20 H14 Br N'
_chemical_formula_weight 348.23
_chemical_name_systematic
;
9-[(E)-2-(4-bromophenyl)vinyl]-9<i>H</i>-carbazole
;
_space_group_IT_number 14
_symmetry_cell_setting monoclinic
_symmetry_space_group_name_Hall '-P 2yn'
_symmetry_space_group_name_H-M 'P 1 21/n 1'
_atom_sites_solution_hydrogens geom
_atom_sites_solution_primary direct
_atom_sites_solution_secondary difmap
_audit_creation_method SHELXL-97
_cell_angle_alpha 90.00
_cell_angle_beta 103.605(3)
_cell_angle_gamma 90.00
_cell_formula_units_Z 4
_cell_length_a 14.5152(5)
_cell_length_b 5.6485(2)
_cell_length_c 18.8260(6)
_cell_measurement_reflns_used 2826
_cell_measurement_temperature 100.0(10)
_cell_measurement_theta_max 29.2059
_cell_measurement_theta_min 2.8033
_cell_volume 1500.22(9)
_computing_cell_refinement
;
CrysAlis RED
(Oxford Diffraction, 2006)
;
_computing_data_collection
;
CrysAlis CCD
(Oxford Diffraction, 2006)
;
_computing_data_reduction
;
CrysAlis RED
(Oxford Diffraction, 2006)
;
_computing_molecular_graphics 'XP (Siemens, 1989)'
_computing_publication_material 'SHELXL97 (Sheldrick, 1997)'
_computing_structure_refinement 'SHELXL97 (Sheldrick, 1997)'
_computing_structure_solution 'SHELXS97 (Sheldrick, 1997)'
_diffrn_ambient_temperature 100.0(10)
_diffrn_detector_area_resol_mean 8.1929
_diffrn_measured_fraction_theta_full 0.991
_diffrn_measured_fraction_theta_max 0.922
_diffrn_measurement_device_type 'Kuma KM-4 CCD four-circle diffractometer'
_diffrn_measurement_method '\w scan'
_diffrn_radiation_monochromator graphite
_diffrn_radiation_source 'fine-focus sealed tube'
_diffrn_radiation_type MoK\a
_diffrn_radiation_wavelength 0.71073
_diffrn_reflns_av_R_equivalents 0.0296
_diffrn_reflns_av_sigmaI/netI 0.0430
_diffrn_reflns_limit_h_max 19
_diffrn_reflns_limit_h_min -18
_diffrn_reflns_limit_k_max 6
_diffrn_reflns_limit_k_min -7
_diffrn_reflns_limit_l_max 20
_diffrn_reflns_limit_l_min -24
_diffrn_reflns_number 9787
_diffrn_reflns_theta_full 25.00
_diffrn_reflns_theta_max 29.00
_diffrn_reflns_theta_min 2.89
_exptl_absorpt_coefficient_mu 2.735
_exptl_absorpt_correction_T_max 0.77
_exptl_absorpt_correction_T_min 0.44
_exptl_absorpt_correction_type multi-scan
_exptl_absorpt_process_details
;
(CrysAlis RED; Oxford Diffraction, 2006)
;
_exptl_crystal_colour colourless
_exptl_crystal_density_diffrn 1.542
_exptl_crystal_density_method 'not measured'
_exptl_crystal_description block
_exptl_crystal_F_000 704
_exptl_crystal_size_max 0.3
_exptl_crystal_size_mid 0.12
_exptl_crystal_size_min 0.1
_refine_diff_density_max 0.561
_refine_diff_density_min -0.571
_refine_ls_extinction_method none
_refine_ls_goodness_of_fit_ref 1.076
_refine_ls_hydrogen_treatment constr
_refine_ls_matrix_type full
_refine_ls_number_parameters 199
_refine_ls_number_reflns 3714
_refine_ls_number_restraints 0
_refine_ls_restrained_S_all 1.076
_refine_ls_R_factor_all 0.0425
_refine_ls_R_factor_gt 0.0287
_refine_ls_shift/su_max 0.001
_refine_ls_shift/su_mean 0.000
_refine_ls_structure_factor_coef Fsqd
_refine_ls_weighting_details 'calc w=1/[\s^2^(Fo^2^)+(0.0310P)^2^] where P=(Fo^2^+2Fc^2^)/3'
_refine_ls_weighting_scheme calc
_refine_ls_wR_factor_gt 0.0645
_refine_ls_wR_factor_ref 0.0663
_reflns_number_gt 2839
_reflns_number_total 3714
_reflns_threshold_expression >2\s(I)
_cod_data_source_file av3120.cif
_cod_data_source_block III
_cod_depositor_comments
;
 Marking atoms 'X1', 'X2', 'X3' and 'X4' as dummy atoms.

 Antanas Vaitkus,
 2017-02-19
;
_cod_original_sg_symbol_H-M P2~1~/n
_cod_database_code 2016299
_cod_database_fobs_code 2016299

loop_
_symmetry_equiv_pos_as_xyz
'x, y, z'
'-x+1/2, y+1/2, -z+1/2'
'-x, -y, -z'
'x-1/2, -y-1/2, z-1/2'

loop_
_atom_site_type_symbol
_atom_site_label
_atom_site_fract_x
_atom_site_fract_y
_atom_site_fract_z
_atom_site_U_iso_or_equiv
_atom_site_adp_type
_atom_site_calc_flag
_atom_site_refinement_flags
_atom_site_occupancy
C C1 0.05920(14) 0.7145(3) 0.08078(11) 0.0191(4) Uani d . 1
H H1 0.0261 0.5737 0.0627 0.023 Uiso calc R 1
C C2 0.09773(14) 0.8590(4) 0.03575(11) 0.0213(4) Uani d . 1
H H2 0.0904 0.8167 -0.0141 0.026 Uiso calc R 1
C C3 0.14720(14) 1.0660(3) 0.06207(11) 0.0235(5) Uani d . 1
H H3 0.1725 1.1623 0.0299 0.028 Uiso calc R 1
C C4 0.15959(13) 1.1315(3) 0.13433(10) 0.0199(4) Uani d . 1
H H4 0.1933 1.2718 0.1522 0.024 Uiso calc R 1
C C5 0.12176(13) 0.9880(3) 0.18066(10) 0.0167(4) Uani d . 1
. X1 0.10952(13) 0.9168(3) 0.10834(10) 0.020 Uiso dum PR .
. X2 0.08631(13) 0.8487(3) 0.21419(10) 0.020 Uiso dum PR .
. X3 0.11896(13) 0.9556(3) 0.32800(10) 0.020 Uiso dum PR .
C C6 0.12728(13) 0.9944(3) 0.25859(10) 0.0168(4) Uani d . 1
C C7 0.16865(13) 1.1515(3) 0.31410(11) 0.0202(4) Uani d . 1
H H7 0.2007 1.2889 0.3035 0.024 Uiso calc R 1
C C8 0.16222(14) 1.1040(3) 0.38472(11) 0.0220(4) Uani d . 1
H H8 0.1901 1.2098 0.4230 0.026 Uiso calc R 1
C C9 0.11512(14) 0.9020(3) 0.40060(11) 0.0211(4) Uani d . 1
H H9 0.1124 0.8717 0.4497 0.025 Uiso calc R 1
C C10 0.07213(13) 0.7446(3) 0.34608(10) 0.0191(4) Uani d . 1
H H10 0.0390 0.6093 0.3568 0.023 Uiso calc R 1
C C11 0.07947(13) 0.7928(3) 0.27533(10) 0.0161(4) Uani d . 1
N N12 0.04381(11) 0.6642(3) 0.21092(8) 0.0161(3) Uani d . 1
C C13 0.07051(13) 0.7824(3) 0.15321(10) 0.0159(4) Uani d . 1
C C14 -0.02351(13) 0.4834(3) 0.20561(10) 0.0162(4) Uani d . 1
H H14 -0.0180 0.3795 0.2461 0.019 Uiso calc R 1
C C15 -0.09497(14) 0.4475(3) 0.14735(10) 0.0172(4) Uani d . 1
H H15 -0.0986 0.5502 0.1068 0.021 Uiso calc R 1
C C16 -0.16824(13) 0.2646(3) 0.13998(10) 0.0168(4) Uani d . 1
. X4 -0.24202(13) 0.1007(3) 0.13133(10) 0.020 Uiso dum PR .
C C17 -0.25092(14) 0.2920(3) 0.08539(10) 0.0213(4) Uani d . 1
H H17 -0.2565 0.4246 0.0536 0.026 Uiso calc R 1
C C18 -0.32524(14) 0.1326(4) 0.07583(11) 0.0228(4) Uani d . 1
H H18 -0.3809 0.1543 0.0381 0.027 Uiso calc R 1
C C19 -0.31630(14) -0.0591(3) 0.12261(11) 0.0196(4) Uani d . 1
Br Br19 -0.419658(14) -0.27550(3) 0.111363(11) 0.02423(7) Uani d . 1
C C20 -0.23509(14) -0.0956(3) 0.17672(11) 0.0225(4) Uani d . 1
H H20 -0.2301 -0.2291 0.2081 0.027 Uiso calc R 1
C C21 -0.16088(14) 0.0643(3) 0.18495(10) 0.0188(4) Uani d . 1
H H21 -0.1044 0.0379 0.2215 0.023 Uiso calc R 1

loop_
_atom_site_aniso_label
_atom_site_aniso_U_11
_atom_site_aniso_U_22
_atom_site_aniso_U_33
_atom_site_aniso_U_12
_atom_site_aniso_U_13
_atom_site_aniso_U_23
C1 0.0155(10) 0.0188(9) 0.0214(10) 0.0011(8) 0.0011(8) -0.0033(8)
C2 0.0191(11) 0.0272(10) 0.0180(10) 0.0044(8) 0.0050(8) 0.0005(8)
C3 0.0179(11) 0.0253(11) 0.0279(11) 0.0023(8) 0.0067(9) 0.0099(9)
C4 0.0153(11) 0.0153(9) 0.0275(11) 0.0000(7) 0.0015(8) 0.0032(8)
C5 0.0134(10) 0.0140(9) 0.0214(10) 0.0025(7) 0.0015(8) 0.0004(8)
C6 0.0127(10) 0.0160(9) 0.0204(10) 0.0029(7) 0.0011(8) 0.0006(8)
C7 0.0146(10) 0.0168(9) 0.0269(11) 0.0006(7) 0.0005(8) -0.0027(8)
C8 0.0157(10) 0.0229(10) 0.0241(11) 0.0006(8) -0.0015(8) -0.0078(8)
C9 0.0181(11) 0.0253(11) 0.0184(10) 0.0050(8) 0.0014(8) -0.0020(8)
C10 0.0167(10) 0.0199(10) 0.0203(10) 0.0007(8) 0.0033(8) 0.0008(8)
C11 0.0120(9) 0.0152(9) 0.0189(9) 0.0028(7) -0.0007(7) -0.0021(7)
N12 0.0165(9) 0.0152(8) 0.0155(8) -0.0021(6) 0.0014(6) -0.0004(6)
C13 0.0119(9) 0.0154(9) 0.0200(9) 0.0018(7) 0.0027(7) 0.0015(8)
C14 0.0161(10) 0.0128(9) 0.0207(10) 0.0013(7) 0.0066(8) 0.0000(7)
C15 0.0179(10) 0.0143(9) 0.0194(10) -0.0004(7) 0.0047(8) 0.0001(7)
C16 0.0161(9) 0.0171(10) 0.0179(9) -0.0006(7) 0.0052(7) -0.0045(7)
C17 0.0224(11) 0.0213(10) 0.0193(10) -0.0013(8) 0.0028(8) 0.0038(8)
C18 0.0183(11) 0.0262(10) 0.0229(11) -0.0015(8) 0.0031(8) -0.0011(9)
C19 0.0175(10) 0.0189(10) 0.0245(11) -0.0034(7) 0.0091(8) -0.0069(8)
Br19 0.02019(11) 0.02325(11) 0.03118(12) -0.00704(9) 0.00994(8) -0.00681(9)
C20 0.0240(11) 0.0202(10) 0.0240(11) 0.0007(8) 0.0070(9) 0.0015(8)
C21 0.0169(10) 0.0177(10) 0.0209(10) 0.0021(7) 0.0024(8) -0.0012(8)

loop_
_atom_type_symbol
_atom_type_description
_atom_type_scat_dispersion_real
_atom_type_scat_dispersion_imag
_atom_type_scat_source
C C 0.0033 0.0016 'International Tables Vol C Tables 4.2.6.8 and 6.1.1.4'
H H 0.0000 0.0000 'International Tables Vol C Tables 4.2.6.8 and 6.1.1.4'
N N 0.0061 0.0033 'International Tables Vol C Tables 4.2.6.8 and 6.1.1.4'
Br Br -0.2901 2.4595 'International Tables Vol C Tables 4.2.6.8 and 6.1.1.4'

loop_
_geom_angle_atom_site_label_1
_geom_angle_atom_site_label_2
_geom_angle_atom_site_label_3
_geom_angle
C2 C1 C13 117.82(18)
C2 C1 H1 121.1
C13 C1 H1 121.1
C1 C2 C3 121.49(18)
C1 C2 H2 119.3
C3 C2 H2 119.3
C4 C3 C2 120.65(18)
C4 C3 H3 119.7
C2 C3 H3 119.7
C3 C4 C5 118.79(18)
C3 C4 H4 120.6
C5 C4 H4 120.6
C4 C5 C13 120.06(17)
C4 C5 C6 132.99(17)
C13 C5 C6 106.86(16)
C7 C6 C11 119.67(18)
C7 C6 C5 133.27(18)
C11 C6 C5 107.06(16)
C8 C7 C6 118.91(18)
C8 C7 H7 120.5
C6 C7 H7 120.5
C7 C8 C9 120.77(18)
C7 C8 H8 119.6
C9 C8 H8 119.6
C10 C9 C8 121.42(19)
C10 C9 H9 119.3
C8 C9 H9 119.3
C11 C10 C9 117.44(18)
C11 C10 H10 121.3
C9 C10 H10 121.3
C10 C11 N12 129.19(17)
C10 C11 C6 121.78(17)
N12 C11 C6 109.03(16)
C14 N12 C11 123.23(16)
C14 N12 C13 127.30(15)
C11 N12 C13 108.03(14)
C1 C13 N12 129.63(17)
C1 C13 C5 121.17(17)
N12 C13 C5 109.01(16)
C15 C14 N12 124.28(17)
C15 C14 H14 117.9
N12 C14 H14 117.9
C14 C15 C16 126.21(17)
C14 C15 H15 116.9
C16 C15 H15 116.9
C17 C16 C21 117.72(17)
C17 C16 C15 118.14(16)
C21 C16 C15 124.13(17)
C18 C17 C16 122.25(18)
C18 C17 H17 118.9
C16 C17 H17 118.9
C19 C18 C17 118.25(18)
C19 C18 H18 120.9
C17 C18 H18 120.9
C20 C19 C18 121.53(18)
C20 C19 Br19 119.94(15)
C18 C19 Br19 118.53(15)
C19 C20 C21 119.45(18)
C19 C20 H20 120.3
C21 C20 H20 120.3
C20 C21 C16 120.76(18)
C20 C21 H21 119.6
C16 C21 H21 119.6

loop_
_geom_bond_atom_site_label_1
_geom_bond_atom_site_label_2
_geom_bond_distance
C1 C2 1.386(3)
C1 C13 1.388(3)
C1 H1 0.9500
C2 C3 1.400(3)
C2 H2 0.9500
C3 C4 1.380(3)
C3 H3 0.9500
C4 C5 1.395(3)
C4 H4 0.9500
C5 C13 1.410(2)
C5 C6 1.451(3)
C6 C7 1.394(3)
C6 C11 1.408(3)
C7 C8 1.381(3)
C7 H7 0.9500
C8 C9 1.398(3)
C8 H8 0.9500
C9 C10 1.390(3)
C9 H9 0.9500
C10 C11 1.388(3)
C10 H10 0.9500
C11 N12 1.404(2)
N12 C14 1.401(2)
N12 C13 1.405(2)
C14 C15 1.336(2)
C14 H14 0.9500
C15 C16 1.465(2)
C15 H15 0.9500
C16 C17 1.393(3)
C16 C21 1.402(2)
C17 C18 1.384(3)
C17 H17 0.9500
C18 C19 1.382(3)
C18 H18 0.9500
C19 C20 1.380(3)
C19 Br19 1.9079(19)
C20 C21 1.386(3)
C20 H20 0.9500
C21 H21 0.9500

loop_
_geom_torsion_atom_site_label_1
_geom_torsion_atom_site_label_2
_geom_torsion_atom_site_label_3
_geom_torsion_atom_site_label_4
_geom_torsion
C13 C1 C2 C3 0.5(3)
C1 C2 C3 C4 0.4(3)
C2 C3 C4 C5 -0.1(3)
C3 C4 C5 C13 -1.1(3)
C3 C4 C5 C6 174.84(19)
C4 C5 C6 C7 3.4(4)
C13 C5 C6 C7 179.68(19)
C4 C5 C6 C11 -176.2(2)
C13 C5 C6 C11 0.1(2)
C11 C6 C7 C8 0.5(3)
C5 C6 C7 C8 -179.05(19)
C6 C7 C8 C9 0.0(3)
C7 C8 C9 C10 -1.0(3)
C8 C9 C10 C11 1.4(3)
C9 C10 C11 N12 179.51(18)
C9 C10 C11 C6 -0.9(3)
C7 C6 C11 C10 0.0(3)
C5 C6 C11 C10 179.61(17)
C7 C6 C11 N12 179.66(16)
C5 C6 C11 N12 -0.7(2)
C10 C11 N12 C14 13.5(3)
C6 C11 N12 C14 -166.16(16)
C10 C11 N12 C13 -179.31(18)
C6 C11 N12 C13 1.0(2)
C2 C1 C13 N12 -176.00(19)
C2 C1 C13 C5 -1.7(3)
C14 N12 C13 C1 -19.6(3)
C11 N12 C13 C1 173.86(19)
C14 N12 C13 C5 165.56(17)
C11 N12 C13 C5 -1.0(2)
C4 C5 C13 C1 2.1(3)
C6 C5 C13 C1 -174.82(17)
C4 C5 C13 N12 177.40(16)
C6 C5 C13 N12 0.5(2)
C11 N12 C14 C15 140.91(19)
C13 N12 C14 C15 -23.7(3)
N12 C14 C15 C16 -178.47(17)
C14 C15 C16 C17 162.37(19)
C14 C15 C16 C21 -17.0(3)
C21 C16 C17 C18 1.5(3)
C15 C16 C17 C18 -177.85(18)
C16 C17 C18 C19 0.2(3)
C17 C18 C19 C20 -1.3(3)
C17 C18 C19 Br19 178.47(15)
C18 C19 C20 C21 0.5(3)
Br19 C19 C20 C21 -179.23(15)
C19 C20 C21 C16 1.3(3)
C17 C16 C21 C20 -2.3(3)
C15 C16 C21 C20 177.04(18)
